data_2234585
loop_
_publ_author_name
'Zhou, Xian-Feng'
'Du, Xiao-Hua'

_publ_section_title
;
 (2<i>E</i>,4<i>E</i>)-2-Cyano-5-dipropylamino-<i>N</i>,<i>N</i>-dimethylpenta-2,4-dienamide
;
_journal_coeditor_code FB2241
_journal_issue 5
_journal_name_full 'Acta Crystallographica Section E'
_journal_page_first o1311
_journal_paper_doi 10.1107/S1600536812013797
_journal_volume 68
_journal_year 2012
_chemical_formula_iupac 'C14 H23 N3 O'
_chemical_formula_moiety 'C14 H23 N3 O'
_chemical_formula_sum 'C14 H23 N3 O'
_chemical_formula_weight 249.35
_chemical_melting_point_gt 343
_chemical_melting_point_lt 345
_chemical_name_systematic
;
(2<i>E</i>,4<i>E</i>)-2-Cyano-5-dipropylamino-<i>N</i>,<i>N</i>-
dimethylpenta-2,4-dienamide
;
_space_group_IT_number 14
_symmetry_cell_setting monoclinic
_symmetry_space_group_name_Hall '-P 2ybc'
_symmetry_space_group_name_H-M 'P 1 21/c 1'
_atom_sites_solution_hydrogens difmap
_atom_sites_solution_primary direct
_atom_sites_solution_secondary difmap
_audit_creation_method SHELXL-97
_cell_angle_alpha 90.00
_cell_angle_beta 111.768(2)
_cell_angle_gamma 90.00
_cell_formula_units_Z 4
_cell_length_a 9.0177(6)
_cell_length_b 14.0654(9)
_cell_length_c 12.9008(8)
_cell_measurement_reflns_used 7731
_cell_measurement_temperature 296.0(10)
_cell_measurement_theta_max 27.42
_cell_measurement_theta_min 3.36
_cell_volume 1519.63(17)
_computing_cell_refinement '<i>PROCESS-AUTO</i> (Rigaku, 2006)'
_computing_data_collection '<i>PROCESS-AUTO</i> (Rigaku, 2006)'
_computing_data_reduction '<i>CrystalStructure</i> (Rigaku, 2007)'
_computing_molecular_graphics '<i>ORTEP-3</i> for Windows (Farrugia, 1997)'
_computing_publication_material '<i>WinGX</i> (Farrugia, 1999)'
_computing_structure_refinement '<i>JANA2006</i> (Petricek <i>et al.</i>, 2006)'
_computing_structure_solution '<i>SIR97</i> (Altomare <i>et al.</i> , 1999)'
_diffrn_ambient_temperature 296.0(10)
_diffrn_detector_area_resol_mean 10.00
_diffrn_measured_fraction_theta_full 0.998
_diffrn_measured_fraction_theta_max 0.998
_diffrn_measurement_device_type 'Rigaku R-AXIS RAPID/ZJUG'
_diffrn_measurement_method '\w scans'
_diffrn_radiation_monochromator graphite
_diffrn_radiation_source 'rotating anode'
_diffrn_radiation_type MoK\a
_diffrn_radiation_wavelength 0.71073
_diffrn_reflns_av_R_equivalents 0.0557
_diffrn_reflns_av_sigmaI/netI 0.0507
_diffrn_reflns_limit_h_max 11
_diffrn_reflns_limit_h_min -11
_diffrn_reflns_limit_k_max 17
_diffrn_reflns_limit_k_min -17
_diffrn_reflns_limit_l_max 16
_diffrn_reflns_limit_l_min -16
_diffrn_reflns_number 14122
_diffrn_reflns_theta_full 27.00
_diffrn_reflns_theta_max 27.00
_diffrn_reflns_theta_min 3.36
_diffrn_standards_number 0
_exptl_absorpt_coefficient_mu 0.07
_exptl_absorpt_correction_T_max 0.9806
_exptl_absorpt_correction_T_min 0.9571
_exptl_absorpt_correction_type multi-scan
_exptl_absorpt_process_details
;
(<i>ABSCOR</i>; Higashi, 1995)
;
_exptl_crystal_colour yellow
_exptl_crystal_density_diffrn 1.0896
_exptl_crystal_density_method 'not measured'
_exptl_crystal_description block
_exptl_crystal_F_000 544
_exptl_crystal_size_max 0.48
_exptl_crystal_size_mid 0.46
_exptl_crystal_size_min 0.28
_refine_diff_density_max 0.17
_refine_diff_density_min -0.14
_refine_ls_extinction_coef 21E3(2)
_refine_ls_extinction_method 'B--C type 1 Lorentzian isotropic (Becker & Coppens, 1974)'
_refine_ls_goodness_of_fit_ref 1.49
_refine_ls_hydrogen_treatment constr
_refine_ls_matrix_type full
_refine_ls_number_constraints 93
_refine_ls_number_parameters 171
_refine_ls_number_reflns 3321
_refine_ls_number_restraints 0
_refine_ls_R_factor_all 0.1049
_refine_ls_R_factor_gt 0.0440
_refine_ls_shift/su_max 0.0082
_refine_ls_shift/su_mean 0.0008
_refine_ls_structure_factor_coef Fsqd
_refine_ls_weighting_details w=1/(\s^2^(I)+0.0004I^2^)
_refine_ls_weighting_scheme sigma
_refine_ls_wR_factor_gt 0.0973
_refine_ls_wR_factor_ref 0.1151
_reflns_number_gt 1412
_reflns_number_total 3321
_reflns_threshold_expression I>3\s(I)
_cod_data_source_file fb2241.cif
_cod_data_source_block I
_cod_original_sg_symbol_H-M 'P 21/c'
_cod_database_code 2234585
_cod_database_fobs_code 2234585

loop_
_symmetry_equiv_pos_as_xyz
'x, y, z'
'-x, y+1/2, -z+1/2'
'-x, -y, -z'
'x, -y-1/2, z-1/2'

loop_
_atom_site_type_symbol
_atom_site_label
_atom_site_fract_x
_atom_site_fract_y
_atom_site_fract_z
_atom_site_U_iso_or_equiv
_atom_site_adp_type
_atom_site_calc_flag
_atom_site_occupancy
_atom_site_symmetry_multiplicity
C C1 0.7710(2) 0.36154(14) 0.45084(13) 0.0577(8) Uani d 1 4
C C3 0.5630(2) 0.33029(13) 0.52819(12) 0.0575(7) Uani d 1 4
H H1c3 0.53292 0.393093 0.509106 0.0689 Uiso d 1 4
C C4 0.4773(2) 0.28096(14) 0.58200(13) 0.0609(8) Uani d 1 4
H H1c4 0.499509 0.217163 0.600079 0.073 Uiso d 1 4
N N1 0.86144(17) 0.32384(10) 0.39765(11) 0.0596(6) Uani d 1 4
O O1 0.76404(15) 0.44850(10) 0.46179(10) 0.0806(7) Uani d 1 4
C C8 0.7432(2) 0.20380(15) 0.53474(14) 0.0613(8) Uani d 1 4
C C2 0.6858(2) 0.29684(13) 0.50038(13) 0.0539(7) Uani d 1 4
N N2 0.27560(19) 0.29019(11) 0.66391(12) 0.0705(8) Uani d 1 4
C C5 0.3609(2) 0.32599(13) 0.60832(13) 0.0601(8) Uani d 1 4
H H5 0.339131 0.388673 0.584583 0.0721 Uiso d 1 4
C C7 0.8384(2) 0.22932(13) 0.34734(14) 0.0763(10) Uani d 1 4
H H1c7 0.920869 0.187559 0.393177 0.1145 Uiso d 1 4
H H2c7 0.736089 0.205042 0.341428 0.1145 Uiso d 1 4
H H3c7 0.843117 0.233226 0.27433 0.1145 Uiso d 1 4
C C6 0.9693(2) 0.38499(14) 0.36768(16) 0.0766(10) Uani d 1 4
H H1c6 0.915903 0.408578 0.293221 0.1149 Uiso d 1 4
H H2c6 1.061854 0.349311 0.371235 0.1149 Uiso d 1 4
H H3c6 1.001483 0.437455 0.418793 0.1149 Uiso d 1 4
C C9 0.1604(2) 0.34923(13) 0.68939(16) 0.0725(9) Uani d 1 4
H H1c9 0.060681 0.314778 0.671024 0.087 Uiso d 1 4
H H2c9 0.133945 0.404351 0.640731 0.087 Uiso d 1 4
N N3 0.7901(2) 0.12920(14) 0.56658(14) 0.0875(9) Uani d 1 4
C C10 0.2176(3) 0.38138(15) 0.80951(16) 0.0829(10) Uani d 1 4
H H1c10 0.136486 0.42087 0.820581 0.0995 Uiso d 1 4
H H2c10 0.229544 0.326592 0.857613 0.0995 Uiso d 1 4
C C11 0.3729(3) 0.43521(19) 0.84523(18) 0.1130(13) Uani d 1 4
H H1c11 0.401634 0.455953 0.921073 0.1694 Uiso d 1 4
H H2c11 0.360998 0.489496 0.797697 0.1694 Uiso d 1 4
H H3c11 0.455082 0.3945 0.839672 0.1694 Uiso d 1 4
C C12a 0.3146(3) 0.19427(17) 0.7201(2) 0.0660(11) Uani d 0.778(3) 4
H H1c12a 0.289827 0.19388 0.787092 0.0792 Uiso d 0.778(3) 4
H H2c12a 0.427849 0.181788 0.741427 0.0792 Uiso d 0.778(3) 4
C C13a 0.2208(6) 0.1178(3) 0.6423(4) 0.1043(16) Uani d 0.778(3) 4
H H1c13a 0.108059 0.133368 0.615493 0.1252 Uiso d 0.778(3) 4
H H2c13a 0.256201 0.112372 0.580105 0.1252 Uiso d 0.778(3) 4
C C14a 0.2497(11) 0.0232(3) 0.7062(8) 0.168(4) Uani d 0.778(3) 4
H H2c14a 0.337182 0.030256 0.7764 0.2515 Uiso d 0.778(3) 4
H H1c14a 0.274799 -0.02531 0.662984 0.2515 Uiso d 0.778(3) 4
H H3c14a 0.155293 0.005554 0.719274 0.2515 Uiso d 0.778(3) 4
C C12b 0.2241(11) 0.1875(6) 0.6423(7) 0.0660(12) Uani d 0.222(3) 4
H H1c12b 0.114942 0.178009 0.636844 0.0792 Uiso d 0.222(3) 4
H H2c12b 0.233741 0.162761 0.574845 0.0792 Uiso d 0.222(3) 4
C C13b 0.3354(13) 0.1344(7) 0.7415(8) 0.1043(18) Uani d 0.222(3) 4
H H1c13b 0.333099 0.16291 0.809346 0.1252 Uiso d 0.222(3) 4
H H2c13b 0.442702 0.136583 0.74116 0.1252 Uiso d 0.222(3) 4
C C14b 0.2797(16) 0.0305(7) 0.7341(10) 0.168(4) Uani d 0.222(3) 4
H H2c14b 0.200701 0.018635 0.661289 0.2515 Uiso d 0.222(3) 4
H H1c14b 0.369246 -0.01099 0.746841 0.2515 Uiso d 0.222(3) 4
H H3c14b 0.234411 0.019052 0.789557 0.2515 Uiso d 0.222(3) 4

loop_
_atom_site_aniso_label
_atom_site_aniso_U_11
_atom_site_aniso_U_22
_atom_site_aniso_U_33
_atom_site_aniso_U_12
_atom_site_aniso_U_13
_atom_site_aniso_U_23
_atom_site_aniso_type_symbol
C1 0.0571(11) 0.0605(13) 0.0590(10) -0.0015(10) 0.0255(9) -0.0007(9) C
C3 0.0606(11) 0.0574(12) 0.0577(10) -0.0015(9) 0.0257(9) -0.0009(8) C
C4 0.0639(12) 0.0587(12) 0.0708(11) -0.0003(10) 0.0376(10) 0.0002(9) C
N1 0.0639(10) 0.0602(10) 0.0652(9) -0.0069(8) 0.0361(8) -0.0048(7) N
O1 0.0962(10) 0.0573(9) 0.1103(10) -0.0023(8) 0.0641(8) 0.0002(7) O
C8 0.0594(12) 0.0697(14) 0.0619(11) -0.0027(10) 0.0308(9) 0.0044(10) C
C2 0.0555(11) 0.0552(12) 0.0561(10) -0.0014(9) 0.0265(8) 0.0013(8) C
N2 0.0782(11) 0.0606(11) 0.0934(11) 0.0013(9) 0.0559(9) 0.0033(8) N
C5 0.0620(12) 0.0619(13) 0.0623(11) -0.0037(10) 0.0299(9) 0.0011(9) C
C7 0.0923(16) 0.0766(15) 0.0707(13) -0.0047(12) 0.0426(12) -0.0117(10) C
C6 0.0767(14) 0.0827(15) 0.0868(14) -0.0099(11) 0.0494(12) 0.0022(11) C
C9 0.0594(12) 0.0819(15) 0.0878(13) 0.0070(10) 0.0408(10) -0.0004(10) C
N3 0.0948(13) 0.0784(13) 0.1020(13) 0.0141(10) 0.0513(10) 0.0235(10) N
C10 0.0889(16) 0.0922(16) 0.0831(14) 0.0141(13) 0.0498(11) 0.0037(11) C
C11 0.0842(16) 0.138(2) 0.1120(19) 0.0011(16) 0.0305(14) -0.0358(17) C
C12a 0.0678(15) 0.0697(18) 0.0709(16) -0.0006(13) 0.0378(13) 0.0027(13) C
C13a 0.095(2) 0.084(2) 0.143(3) -0.0158(19) 0.0541(18) -0.024(2) C
C14a 0.199(5) 0.0557(19) 0.302(7) -0.009(3) 0.156(4) -0.002(3) C
C12b 0.064(2) 0.0695(18) 0.0744(14) -0.0016(14) 0.0367(13) 0.0021(12) C
C13b 0.127(3) 0.100(2) 0.0975(19) 0.031(2) 0.0550(18) 0.0268(17) C
C14b 0.251(9) 0.078(2) 0.235(4) 0.054(4) 0.161(4) 0.064(3) C

loop_
_atom_type_symbol
_atom_type_description
_atom_type_scat_dispersion_real
_atom_type_scat_dispersion_imag
_atom_type_scat_source
C C 0.0033 0.0016 'International Tables Vol C Tables 4.2.6.8 and 6.1.1.4'
H H 0.0000 0.0000 'International Tables Vol C Tables 4.2.6.8 and 6.1.1.4'
N N 0.0061 0.0033 'International Tables Vol C Tables 4.2.6.8 and 6.1.1.4'
O O 0.0106 0.0060 'International Tables Vol C Tables 4.2.6.8 and 6.1.1.4'

loop_
_geom_angle_atom_site_label_1
_geom_angle_atom_site_label_2
_geom_angle_atom_site_label_3
_geom_angle
N1 C1 O1 120.76(19)
N1 C1 C2 119.01(17)
O1 C1 C2 120.17(18)
H1c3 C3 C4 116.2395
H1c3 C3 C2 116.2397
C4 C3 C2 127.52(17)
C3 C4 H1c4 119.7468
C3 C4 C5 120.51(17)
H1c4 C4 C5 119.7456
C1 N1 C7 124.68(17)
C1 N1 C6 119.43(16)
C7 N1 C6 114.79(17)
C2 C8 N3 177.4(2)
C1 C2 C3 120.15(16)
C1 C2 C8 121.00(18)
C3 C2 C8 118.23(18)
C5 N2 C9 120.55(16)
C5 N2 C12a 121.25(19)
C5 N2 C12b 117.5(5)
C9 N2 C12a 117.31(19)
C9 N2 C12b 112.9(4)
C4 C5 N2 127.39(17)
C4 C5 H5 116.3055
N2 C5 H5 116.3064
N1 C7 H1c7 109.4707
N1 C7 H2c7 109.4708
N1 C7 H3c7 109.4714
H1c7 C7 H2c7 109.471
H1c7 C7 H3c7 109.4722
H2c7 C7 H3c7 109.4713
N1 C6 H1c6 109.4714
N1 C6 H2c6 109.4711
N1 C6 H3c6 109.472
H1c6 C6 H2c6 109.4709
H1c6 C6 H3c6 109.4706
H2c6 C6 H3c6 109.4713
N2 C9 H1c9 109.4719
N2 C9 H2c9 109.4712
N2 C9 C10 113.62(15)
H1c9 C9 H2c9 104.974
H1c9 C9 C10 109.471
H2c9 C9 C10 109.4713
C9 C10 H1c10 109.4712
C9 C10 H2c10 109.4722
C9 C10 C11 112.9(2)
H1c10 C10 H2c10 105.7788
H1c10 C10 C11 109.4707
H2c10 C10 C11 109.4709
C10 C11 H1c11 109.4713
C10 C11 H2c11 109.4711
C10 C11 H3c11 109.4707
H1c11 C11 H2c11 109.4715
H1c11 C11 H3c11 109.4716
H2c11 C11 H3c11 109.4712
N2 C12a H1c12a 110.0628
N2 C12a H2c12a 109.3494
N2 C12a C13a 110.3(2)
H1c12a C12a H2c12a 108.1807
H1c12a C12a C13a 109.4711
H2c12a C12a C13a 109.4714
C12a C13a H1c13a 109.4716
C12a C13a H2c13a 109.4709
C12a C13a C14a 108.7(4)
H1c13a C13a H2c13a 110.2327
H1c13a C13a C14a 109.4711
H2c13a C13a C14a 109.4713
C13a C14a H2c14a 109.4714
C13a C14a H1c14a 109.4717
C13a C14a H3c14a 109.4712
H2c14a C14a H1c14a 109.4709
H2c14a C14a H3c14a 109.4711
N2 C12b H1c12b 112.2217
N2 C12b H2c12b 112.6045
N2 C12b C13b 104.8(6)
H1c12b C12b H2c12b 108.1808
H1c12b C12b C13b 109.4711
H2c12b C12b C13b 109.4714
C12b C13b H1c13b 109.4716
C12b C13b H2c13b 109.471
C12b C13b C14b 108.7(8)
H1c13b C13b H2c13b 110.2327
H1c13b C13b C14b 109.4711
H2c13b C13b C14b 109.4713
C13b C14b H2c14b 109.4714
C13b C14b H1c14b 109.4718
C13b C14b H3c14b 109.4712
H2c14b C14b H1c14b 109.4709
H2c14b C14b H3c14b 109.4711
H1c14b C14b H3c14b 109.4709

loop_
_geom_bond_atom_site_label_1
_geom_bond_atom_site_label_2
_geom_bond_distance
C1 N1 1.354(3)
C1 O1 1.236(2)
C1 C2 1.480(3)
C3 H1c3 0.93
C3 C4 1.399(3)
C3 C2 1.368(3)
C4 H1c4 0.93
C4 C5 1.373(3)
N1 C7 1.460(2)
N1 C6 1.454(3)
C8 C2 1.417(3)
C8 N3 1.149(3)
N2 C5 1.330(3)
N2 C9 1.460(3)
N2 C12a 1.510(3)
N2 C12b 1.512(9)
C5 H5 0.93
C7 H1c7 0.96
C7 H2c7 0.96
C7 H3c7 0.96
C6 H1c6 0.96
C6 H2c6 0.96
C6 H3c6 0.96
C9 H1c9 0.97
C9 H2c9 0.97
C9 C10 1.510(3)
C10 H1c10 0.97
C10 H2c10 0.97
C10 C11 1.506(3)
C11 H1c11 0.96
C11 H2c11 0.96
C11 H3c11 0.96
C12a H1c12a 0.97
C12a H2c12a 0.97
C12a C13a 1.500(5)
C13a H1c13a 0.97
C13a H2c13a 0.97
C13a C14a 1.536(8)
C14a H2c14a 0.96
C14a H1c14a 0.96
C14a H3c14a 0.96
C12b H1c12b 0.97
C12b H2c12b 0.97
C12b C13b 1.500(12)
C13b H1c13b 0.97
C13b H2c13b 0.97
C13b C14b 1.536(14)
C14b H2c14b 0.96
C14b H1c14b 0.96
C14b H3c14b 0.96

loop_
_geom_hbond_atom_site_label_D
_geom_hbond_atom_site_label_H
_geom_hbond_atom_site_label_A
_geom_hbond_site_symmetry_A
_geom_hbond_distance_DH
_geom_hbond_distance_HA
_geom_hbond_distance_DA
_geom_hbond_angle_DHA
_geom_hbond_publ_flag
C5 H5 O1 3_666 0.93 2.46 3.375(2) 168 y
